data_8103987
loop_
_publ_author_name
'Moeller, A.'

_publ_section_title
;
 Crystal structure of potassium rubidium oxoferrate(II), K3.5Rb2.5[Fe2O5]
;
_journal_name_full 'Zeitschrift fuer Kristallographie (149,1979-)'
_journal_page_first 325
_journal_page_last 325
_journal_volume 211
_journal_year 1996
_chemical_formula_sum 'Fe2 K3.5 O5 Rb2.5'
_chemical_name_systematic 'K3.5 Rb2.5 ( O (Fe O2)2)'
_space_group_IT_number 12
_symmetry_space_group_name_Hall '-C 2y'
_symmetry_space_group_name_H-M 'C 1 2/m 1'
_cell_angle_alpha 90
_cell_angle_beta 91.444
_cell_angle_gamma 90
_cell_formula_units_Z 2
_cell_length_a 6.9431
_cell_length_b 11.4883
_cell_length_c 6.8242
_cell_volume 544.155
_citation_journal_id_ASTM ZEKRDZ
_cod_data_source_file Moeller_ZEKRDZ_1996_1885.cif
_cod_data_source_block Fe2K3.5O5Rb2.5
_cod_original_cell_volume 544.1555
_cod_database_code 8103987

loop_
_symmetry_equiv_pos_as_xyz
x,y,z
-x,y,-z
-x,-y,-z
x,-y,z
x+1/2,y+1/2,z
-x+1/2,y+1/2,-z
-x+1/2,-y+1/2,-z
x+1/2,-y+1/2,z

loop_
_atom_site_label
_atom_site_type_symbol
_atom_site_fract_x
_atom_site_fract_y
_atom_site_fract_z
_atom_site_occupancy
_atom_site_U_iso_or_equiv
Fe1 Fe+2 0.197 0 0.6894 1 0.0
K1 K+1 0.5 0.28205 0 1 0.0
Rb1 Rb+1 0.3383 0 0.18557 1 0.0
K2 K+1 0 0.24311 0.5 0.755 0.0
Rb2 Rb+1 0 0.24311 0.5 0.245 0.0
O2 O-2 -0.033 0 0.5279 0.5 0.0
O1 O-2 0.2945 0.1411 0.7766 1 0.0
